data_7222815
loop_
_publ_author_name
'Zheng, Y.-Q.'
'Adam, A.'

_publ_section_title
;
 Komplexe Alkalimetall-carbonat-hydrogencarbonate mit fuenffach
 koordiniertem Zink: Na A2 (Zn2 (H (C O3)2) (C O3)2 (H2 O)2) mit A= K, Rb
;
_journal_name_full
;
Zeitschrift fuer Naturforschung, Teil B. Anorganische Chemie, Organische 
Chemie (42,1987-)
;
_journal_page_first 1185
_journal_page_last 1194
_journal_volume 50
_journal_year 1995
_chemical_formula_sum 'C4 H5 K2 Na O14 Zn2'
_chemical_name_systematic 'Na K2 ((Zn (H2 O) (C O3))2 (H (C O3)2))'
_space_group_IT_number 14
_symmetry_space_group_name_Hall '-P 2yn'
_symmetry_space_group_name_H-M 'P 1 21/n 1'
_cell_angle_alpha 90
_cell_angle_beta 92.94
_cell_angle_gamma 90
_cell_formula_units_Z 2
_cell_length_a 10.579
_cell_length_b 11.022
_cell_length_c 5.149
_cell_volume 599.592
_citation_journal_id_ASTM ZNBSEN
_cod_data_source_file Zheng_ZNBSEN_1995_1791.cif
_cod_data_source_block C4H5K2Na1O14Zn2
_cod_original_cell_volume 599.5922
_cod_original_sg_symbol_Hall '-P 2ybc (x-z,y,z)'
_cod_original_formula_sum 'C4 H5 K2 Na1 O14 Zn2'
_cod_database_code 7222815

loop_
_symmetry_equiv_pos_as_xyz
x,y,z
-x+1/2,y+1/2,-z+1/2
-x,-y,-z
x-1/2,-y-1/2,z-1/2

loop_
_atom_site_label
_atom_site_type_symbol
_atom_site_fract_x
_atom_site_fract_y
_atom_site_fract_z
_atom_site_occupancy
_atom_site_U_iso_or_equiv
O2 O-2 0.3368 0.4379 0.275 1 0.0
O1 O-2 0.2159 0.3844 0.9252 1 0.0
O7 O-2 0.2463 0.2121 0.4882 1 0.0
H2 H+1 0.308 0.187 0.393 1 0.0
H3 H+1 0.268 0.172 0.63 1 0.0
K1 K+1 0.0763 0.1651 0.0363 1 0.0
O5 O-2 0.0309 0.3797 0.3607 1 0.0
Zn1 Zn+2 0.2053 0.396 0.5315 1 0.0
O4 O-2 0.0501 0.6682 0.2657 1 0.0
Na1 Na+1 0 0.5 0 1 0.0
C2 C+4 0.4351 0.1278 0.0066 1 0.0
C1 C+4 0.3194 0.4241 0.0305 1 0.0
O3 O-2 0.409 0.453 0.8776 1 0.0
H1 H+1 0.5 0.5 0 1 0.0
O6 O-2 0.1737 0.591 0.5856 1 0.0
